data_7101332
loop_
_publ_author_name
'Carl Redshaw'
'Sophie H. Dale'
'Mark R.J. Elsegood'
'Damien M. Hamden'
'Sadahiko Matsuura'
'Shigekazu Matsui'
'Michael Rowan'

_publ_section_title
;
Vanadyl C and N-capped tris(phenolate) complexes:
influence of pro-catalyst geometry on catalytic activity.
;
_journal_issue 31
_journal_name_full 'Chemical Communications'
_journal_paper_doi 10.1039/b606897a
_journal_year 2006
_chemical_formula_sum 'C86 H122 O8 V2'
_chemical_formula_weight 1385.72
_chemical_name_systematic
;
?
;
_space_group_IT_number 2
_symmetry_cell_setting triclinic
_symmetry_space_group_name_Hall '-P 1'
_symmetry_space_group_name_H-M 'P -1'
_atom_sites_solution_hydrogens geom
_atom_sites_solution_primary heavy
_atom_sites_solution_secondary difmap
_audit_creation_method SHELXL-97
_cell_angle_alpha 104.984(2)
_cell_angle_beta 104.898(2)
_cell_angle_gamma 105.394(2)
_cell_formula_units_Z 1
_cell_length_a 12.1275(8)
_cell_length_b 13.7705(10)
_cell_length_c 13.8307(10)
_cell_measurement_reflns_used 4386
_cell_measurement_temperature 150(2)
_cell_measurement_theta_max 28.56
_cell_measurement_theta_min 2.52
_cell_volume 2015.3(2)
_computing_cell_refinement 'Bruker SAINT'
_computing_data_collection 'Bruker SMART'
_computing_data_reduction 'Bruker SAINT'
_computing_molecular_graphics 'Bruker SHELXTL'
_computing_publication_material 'Bruker SHELXTL and local programs'
_computing_structure_refinement 'Bruker SHELXTL'
_computing_structure_solution 'Bruker SHELXTL'
_diffrn_ambient_temperature 150(2)
_diffrn_measured_fraction_theta_full 0.991
_diffrn_measured_fraction_theta_max 0.971
_diffrn_measurement_device_type 'Bruker SMART 1000 CCD diffractometer'
_diffrn_measurement_method '\w rotation with narrow frames'
_diffrn_radiation_monochromator graphite
_diffrn_radiation_source 'sealed tube'
_diffrn_radiation_type MoK\a
_diffrn_radiation_wavelength 0.71073
_diffrn_reflns_av_R_equivalents 0.0343
_diffrn_reflns_av_sigmaI/netI 0.0680
_diffrn_reflns_limit_h_max 15
_diffrn_reflns_limit_h_min -15
_diffrn_reflns_limit_k_max 17
_diffrn_reflns_limit_k_min -17
_diffrn_reflns_limit_l_max 17
_diffrn_reflns_limit_l_min -17
_diffrn_reflns_number 17569
_diffrn_reflns_theta_full 26.00
_diffrn_reflns_theta_max 27.50
_diffrn_reflns_theta_min 1.63
_diffrn_standards_decay_% 0
_diffrn_standards_number 0
_exptl_absorpt_coefficient_mu 0.284
_exptl_absorpt_correction_T_max 0.989
_exptl_absorpt_correction_T_min 0.932
_exptl_absorpt_correction_type multi-scan
_exptl_absorpt_process_details 'SADABS, v.2.10, Shedlrick, G.M., 2003'
_exptl_crystal_colour red
_exptl_crystal_density_diffrn 1.142
_exptl_crystal_density_method 'not measured'
_exptl_crystal_description plate
_exptl_crystal_F_000 748
_exptl_crystal_size_max 0.25
_exptl_crystal_size_mid 0.22
_exptl_crystal_size_min 0.04
_refine_diff_density_max 0.748
_refine_diff_density_min -0.673
_refine_diff_density_rms 0.070
_refine_ls_extinction_method none
_refine_ls_goodness_of_fit_ref 1.056
_refine_ls_hydrogen_treatment constr
_refine_ls_matrix_type full
_refine_ls_number_parameters 476
_refine_ls_number_reflns 8979
_refine_ls_number_restraints 86
_refine_ls_restrained_S_all 1.068
_refine_ls_R_factor_all 0.0955
_refine_ls_R_factor_gt 0.0567
_refine_ls_shift/su_max 0.000
_refine_ls_shift/su_mean 0.000
_refine_ls_structure_factor_coef Fsqd
_refine_ls_weighting_details 'calc w=1/[\s^2^(Fo^2^)+(0.0480P)^2^+1.9681P] where P=(Fo^2^+2Fc^2^)/3'
_refine_ls_weighting_scheme calc
_refine_ls_wR_factor_gt 0.1243
_refine_ls_wR_factor_ref 0.1467
_reflns_number_gt 5954
_reflns_number_total 8979
_reflns_threshold_expression I>2\s(I)
_cod_data_source_file b606897a.txt
_cod_original_sg_symbol_H-M P-1
_cod_database_code 7101332

loop_
_symmetry_equiv_pos_as_xyz
'x, y, z'
'-x, -y, -z'

loop_
_atom_site_label
_atom_site_type_symbol
_atom_site_fract_x
_atom_site_fract_y
_atom_site_fract_z
_atom_site_U_iso_or_equiv
_atom_site_adp_type
_atom_site_occupancy
_atom_site_symmetry_multiplicity
_atom_site_calc_flag
_atom_site_refinement_flags
_atom_site_disorder_assembly
_atom_site_disorder_group
V1 V 0.55218(4) 0.65148(4) 0.45388(4) 0.02191(13) Uani 1 1 d . . .
O1 O 0.51006(18) 0.71102(17) 0.37533(16) 0.0333(5) Uani 1 1 d . . .
O2 O 0.42073(16) 0.53746(14) 0.42434(14) 0.0226(4) Uani 1 1 d . . .
O3 O 0.66886(17) 0.60947(14) 0.42179(14) 0.0242(4) Uani 1 1 d . . .
O4 O 0.38800(17) 0.26274(14) 0.40903(14) 0.0231(4) Uani 1 1 d . . .
C1 C 0.5128(2) 0.3925(2) 0.3169(2) 0.0205(6) Uani 1 1 d . . .
H1 H 0.5449 0.4366 0.3947 0.025 Uiso 1 1 calc R . .
C2 C 0.3382(2) 0.4613(2) 0.3282(2) 0.0210(6) Uani 1 1 d . . .
C3 C 0.2158(2) 0.4557(2) 0.2919(2) 0.0225(6) Uani 1 1 d . . .
C4 C 0.1415(3) 0.3751(2) 0.1950(2) 0.0249(6) Uani 1 1 d . . .
H4 H 0.0591 0.3700 0.1672 0.030 Uiso 1 1 calc R . .
C5 C 0.1798(2) 0.3005(2) 0.1351(2) 0.0232(6) Uani 1 1 d . . .
C6 C 0.2994(2) 0.3076(2) 0.1761(2) 0.0224(6) Uani 1 1 d . . .
H6 H 0.3272 0.2574 0.1374 0.027 Uiso 1 1 calc R . .
C7 C 0.3802(2) 0.3868(2) 0.2729(2) 0.0190(5) Uani 1 1 d . . .
C8 C 0.1641(3) 0.5319(2) 0.3537(2) 0.0259(6) Uani 1 1 d . . .
C9 C 0.2268(3) 0.6479(3) 0.3653(4) 0.0551(11) Uani 1 1 d . . .
H9A H 0.3130 0.6729 0.4101 0.083 Uiso 1 1 calc R . .
H9B H 0.1871 0.6933 0.3988 0.083 Uiso 1 1 calc R . .
H9C H 0.2206 0.6523 0.2946 0.083 Uiso 1 1 calc R . .
C10 C 0.0271(3) 0.5009(3) 0.2969(3) 0.0444(9) Uani 1 1 d . . .
H10A H 0.0128 0.5097 0.2271 0.067 Uiso 1 1 calc R . .
H10B H -0.0041 0.5475 0.3402 0.067 Uiso 1 1 calc R . .
H10C H -0.0152 0.4258 0.2868 0.067 Uiso 1 1 calc R . .
C11 C 0.1801(4) 0.5238(3) 0.4643(3) 0.0511(10) Uani 1 1 d . . .
H11A H 0.1394 0.4491 0.4567 0.077 Uiso 1 1 calc R . .
H11B H 0.1439 0.5700 0.5017 0.077 Uiso 1 1 calc R . .
H11C H 0.2673 0.5470 0.5054 0.077 Uiso 1 1 calc R . .
C12 C 0.0868(2) 0.2145(2) 0.0303(2) 0.0267(6) Uani 1 1 d . . .
C13 C -0.0063(3) 0.1358(3) 0.0565(3) 0.0410(8) Uani 1 1 d . . .
H13A H 0.0357 0.1021 0.1007 0.061 Uiso 1 1 calc R . .
H13B H -0.0668 0.0801 -0.0099 0.061 Uiso 1 1 calc R . .
H13C H -0.0475 0.1748 0.0956 0.061 Uiso 1 1 calc R . .
C14 C 0.0194(3) 0.2656(3) -0.0395(2) 0.0363(7) Uani 1 1 d . . .
H14A H -0.0285 0.2983 -0.0036 0.054 Uiso 1 1 calc R . .
H14B H -0.0352 0.2102 -0.1085 0.054 Uiso 1 1 calc R . .
H14C H 0.0788 0.3210 -0.0513 0.054 Uiso 1 1 calc R . .
C15 C 0.1488(3) 0.1527(2) -0.0339(2) 0.0357(7) Uani 1 1 d . . .
H15A H 0.2118 0.2035 -0.0471 0.054 Uiso 1 1 calc R . .
H15B H 0.0876 0.1012 -0.1023 0.054 Uiso 1 1 calc R . .
H15C H 0.1863 0.1139 0.0067 0.054 Uiso 1 1 calc R . .
C16 C 0.6718(2) 0.5594(2) 0.3226(2) 0.0214(6) Uani 1 1 d . . .
C17 C 0.7538(2) 0.6151(2) 0.2823(2) 0.0231(6) Uani 1 1 d . . .
C18 C 0.7446(3) 0.5608(2) 0.1787(2) 0.0246(6) Uani 1 1 d . . .
H18 H 0.7990 0.5958 0.1493 0.030 Uiso 1 1 calc R . .
C19 C 0.6598(2) 0.4576(2) 0.1154(2) 0.0233(6) Uani 1 1 d . . .
C20 C 0.5852(2) 0.4056(2) 0.1611(2) 0.0218(6) Uani 1 1 d . . .
H20 H 0.5279 0.3351 0.1200 0.026 Uiso 1 1 calc R . .
C21 C 0.5912(2) 0.4533(2) 0.2657(2) 0.0201(5) Uani 1 1 d . . .
C22 C 0.8466(3) 0.7304(2) 0.3469(2) 0.0300(7) Uani 1 1 d . . .
C23 C 0.9401(3) 0.7631(2) 0.2940(3) 0.0354(7) Uani 1 1 d . . .
H23A H 0.9810 0.7106 0.2845 0.053 Uiso 1 1 calc R . .
H23B H 1.0008 0.8344 0.3395 0.053 Uiso 1 1 calc R . .
H23C H 0.8984 0.7653 0.2242 0.053 Uiso 1 1 calc R . .
C24 C 0.7783(3) 0.8099(3) 0.3497(4) 0.0560(11) Uani 1 1 d . . .
H24A H 0.7360 0.8038 0.2765 0.084 Uiso 1 1 calc R . .
H24B H 0.8368 0.8834 0.3895 0.084 Uiso 1 1 calc R . .
H24C H 0.7187 0.7933 0.3847 0.084 Uiso 1 1 calc R . .
C25 C 0.9189(3) 0.7418(3) 0.4602(2) 0.0445(9) Uani 1 1 d . . .
H25A H 0.8632 0.7296 0.4997 0.067 Uiso 1 1 calc R . .
H25B H 0.9805 0.8144 0.4968 0.067 Uiso 1 1 calc R . .
H25C H 0.9593 0.6887 0.4567 0.067 Uiso 1 1 calc R . .
C26 C 0.6538(3) 0.4049(2) 0.0001(2) 0.0291(6) Uani 1 1 d . . .
C27 C 0.6375(4) 0.4809(3) -0.0632(3) 0.0508(9) Uani 1 1 d . . .
H27A H 0.7065 0.5493 -0.0279 0.076 Uiso 1 1 calc R . .
H27B H 0.5614 0.4938 -0.0657 0.076 Uiso 1 1 calc R . .
H27C H 0.6344 0.4475 -0.1361 0.076 Uiso 1 1 calc R . .
C28 C 0.7730(3) 0.3872(3) 0.0036(3) 0.0539(10) Uani 1 1 d . . .
H28A H 0.7837 0.3373 0.0414 0.081 Uiso 1 1 calc R . .
H28B H 0.8412 0.4561 0.0411 0.081 Uiso 1 1 calc R . .
H28C H 0.7712 0.3569 -0.0694 0.081 Uiso 1 1 calc R . .
C29 C 0.5472(4) 0.2998(3) -0.0601(3) 0.0604(12) Uani 1 1 d . . .
H29A H 0.5455 0.2710 -0.1334 0.091 Uiso 1 1 calc R . .
H29B H 0.4709 0.3122 -0.0618 0.091 Uiso 1 1 calc R . .
H29C H 0.5561 0.2481 -0.0243 0.091 Uiso 1 1 calc R . .
C30 C 0.4456(2) 0.2150(2) 0.3469(2) 0.0221(6) Uani 1 1 d . . .
C31 C 0.4290(3) 0.1053(2) 0.3234(2) 0.0255(6) Uani 1 1 d . . .
C32 C 0.5100(3) 0.0715(2) 0.2797(2) 0.0304(7) Uani 1 1 d . . .
H32 H 0.5029 -0.0017 0.2640 0.037 Uiso 1 1 calc R . .
C33 C 0.5998(3) 0.1385(2) 0.2580(2) 0.0318(7) Uani 1 1 d . A .
C34 C 0.5994(3) 0.2421(2) 0.2682(2) 0.0276(6) Uani 1 1 d . . .
H34 H 0.6549 0.2871 0.2467 0.033 Uiso 1 1 calc R . .
C35 C 0.5196(2) 0.2810(2) 0.3092(2) 0.0211(6) Uani 1 1 d . . .
C36 C 0.3239(3) 0.0249(2) 0.3372(2) 0.0309(7) Uani 1 1 d . . .
C37 C 0.2037(3) 0.0382(3) 0.2846(3) 0.0502(10) Uani 1 1 d . . .
H37A H 0.2071 0.1107 0.3211 0.075 Uiso 1 1 calc R . .
H37B H 0.1358 -0.0151 0.2900 0.075 Uiso 1 1 calc R . .
H37C H 0.1914 0.0274 0.2092 0.075 Uiso 1 1 calc R . .
C38 C 0.3443(4) 0.0405(3) 0.4555(3) 0.0573(11) Uani 1 1 d . . .
H38A H 0.3396 0.1099 0.4913 0.086 Uiso 1 1 calc R . .
H38B H 0.4250 0.0391 0.4899 0.086 Uiso 1 1 calc R . .
H38C H 0.2813 -0.0175 0.4606 0.086 Uiso 1 1 calc R . .
C39 C 0.3108(3) -0.0919(2) 0.2823(3) 0.0419(8) Uani 1 1 d . . .
H39A H 0.2397 -0.1410 0.2880 0.063 Uiso 1 1 calc R . .
H39B H 0.3844 -0.1043 0.3171 0.063 Uiso 1 1 calc R . .
H39C H 0.2999 -0.1050 0.2068 0.063 Uiso 1 1 calc R . .
C40 C 0.6962(3) 0.1016(3) 0.2204(3) 0.0453(8) Uani 1 1 d DU . .
C41 C 0.6668(10) -0.0198(6) 0.1935(11) 0.092(4) Uani 0.600(11) 1 d PDU A 1
H41A H 0.5819 -0.0586 0.1454 0.138 Uiso 0.600(11) 1 calc PR A 1
H41B H 0.6785 -0.0363 0.2594 0.138 Uiso 0.600(11) 1 calc PR A 1
H41C H 0.7214 -0.0420 0.1585 0.138 Uiso 0.600(11) 1 calc PR A 1
C42 C 0.6826(7) 0.1135(8) 0.1055(5) 0.0532(19) Uani 0.600(11) 1 d PDU A 1
H42A H 0.6005 0.0678 0.0547 0.080 Uiso 0.600(11) 1 calc PR A 1
H42B H 0.7433 0.0914 0.0797 0.080 Uiso 0.600(11) 1 calc PR A 1
H42C H 0.6958 0.1887 0.1121 0.080 Uiso 0.600(11) 1 calc PR A 1
C43 C 0.8177(8) 0.1689(10) 0.2927(8) 0.077(3) Uani 0.600(11) 1 d PDU A 1
H43A H 0.8771 0.1440 0.2672 0.115 Uiso 0.600(11) 1 calc PR A 1
H43B H 0.8269 0.1653 0.3640 0.115 Uiso 0.600(11) 1 calc PR A 1
H43C H 0.8319 0.2434 0.2961 0.115 Uiso 0.600(11) 1 calc PR A 1
C41X C 0.6565(13) 0.0447(14) 0.1101(9) 0.089(5) Uani 0.400(11) 1 d PDU A 2
H41D H 0.7222 0.0237 0.0927 0.134 Uiso 0.400(11) 1 calc PR A 2
H41E H 0.6349 0.0906 0.0706 0.134 Uiso 0.400(11) 1 calc PR A 2
H41F H 0.5849 -0.0198 0.0901 0.134 Uiso 0.400(11) 1 calc PR A 2
C42X C 0.8198(11) 0.2029(9) 0.2604(11) 0.047(3) Uani 0.400(11) 1 d PDU A 2
H42D H 0.8466 0.2377 0.3380 0.070 Uiso 0.400(11) 1 calc PR A 2
H42E H 0.8052 0.2543 0.2257 0.070 Uiso 0.400(11) 1 calc PR A 2
H42F H 0.8831 0.1787 0.2418 0.070 Uiso 0.400(11) 1 calc PR A 2
C43X C 0.7439(13) 0.0399(14) 0.2948(15) 0.092(5) Uani 0.400(11) 1 d PDU A 2
H43D H 0.7659 0.0837 0.3698 0.138 Uiso 0.400(11) 1 calc PR A 2
H43E H 0.8158 0.0269 0.2829 0.138 Uiso 0.400(11) 1 calc PR A 2
H43F H 0.6795 -0.0290 0.2775 0.138 Uiso 0.400(11) 1 calc PR A 2

loop_
_atom_site_aniso_label
_atom_site_aniso_U_11
_atom_site_aniso_U_22
_atom_site_aniso_U_33
_atom_site_aniso_U_23
_atom_site_aniso_U_13
_atom_site_aniso_U_12
V1 0.0239(3) 0.0204(2) 0.0203(2) 0.00519(19) 0.00779(19) 0.00789(19)
O1 0.0310(11) 0.0376(12) 0.0332(12) 0.0177(10) 0.0090(9) 0.0121(10)
O2 0.0227(10) 0.0225(10) 0.0205(9) 0.0046(8) 0.0072(8) 0.0081(8)
O3 0.0253(10) 0.0223(10) 0.0221(10) 0.0035(8) 0.0112(8) 0.0053(8)
O4 0.0279(10) 0.0177(9) 0.0222(10) 0.0049(8) 0.0100(8) 0.0066(8)
C1 0.0221(14) 0.0195(13) 0.0197(13) 0.0051(11) 0.0068(11) 0.0096(11)
C2 0.0238(14) 0.0162(13) 0.0203(13) 0.0049(11) 0.0056(11) 0.0062(11)
C3 0.0236(14) 0.0233(14) 0.0226(14) 0.0084(11) 0.0090(11) 0.0103(11)
C4 0.0217(14) 0.0270(15) 0.0268(15) 0.0088(12) 0.0086(12) 0.0105(12)
C5 0.0237(14) 0.0215(14) 0.0222(14) 0.0061(11) 0.0088(11) 0.0057(11)
C6 0.0232(14) 0.0197(13) 0.0227(14) 0.0047(11) 0.0099(11) 0.0060(11)
C7 0.0201(13) 0.0161(12) 0.0223(13) 0.0079(11) 0.0089(11) 0.0063(10)
C8 0.0245(15) 0.0238(14) 0.0281(15) 0.0058(12) 0.0076(12) 0.0115(12)
C9 0.050(2) 0.0298(18) 0.095(3) 0.017(2) 0.036(2) 0.0224(17)
C10 0.0338(18) 0.043(2) 0.047(2) -0.0026(16) 0.0100(16) 0.0201(16)
C11 0.057(2) 0.081(3) 0.0381(19) 0.0223(19) 0.0252(18) 0.050(2)
C12 0.0230(14) 0.0237(14) 0.0260(15) 0.0030(12) 0.0071(12) 0.0040(12)
C13 0.0401(19) 0.0291(17) 0.0377(18) 0.0021(14) 0.0129(15) -0.0025(14)
C14 0.0318(17) 0.0413(19) 0.0265(16) 0.0044(14) 0.0046(13) 0.0116(15)
C15 0.0318(17) 0.0333(17) 0.0275(16) -0.0038(13) 0.0054(13) 0.0081(14)
C16 0.0251(14) 0.0211(13) 0.0199(13) 0.0067(11) 0.0089(11) 0.0106(11)
C17 0.0233(14) 0.0203(13) 0.0272(14) 0.0092(12) 0.0093(12) 0.0085(11)
C18 0.0257(15) 0.0265(15) 0.0270(15) 0.0133(12) 0.0126(12) 0.0105(12)
C19 0.0242(14) 0.0262(14) 0.0231(14) 0.0094(12) 0.0090(11) 0.0130(12)
C20 0.0204(13) 0.0189(13) 0.0236(14) 0.0054(11) 0.0050(11) 0.0078(11)
C21 0.0214(13) 0.0179(13) 0.0242(14) 0.0084(11) 0.0091(11) 0.0100(11)
C22 0.0284(16) 0.0249(15) 0.0347(17) 0.0073(13) 0.0153(13) 0.0051(13)
C23 0.0330(17) 0.0283(16) 0.0384(18) 0.0073(14) 0.0157(14) 0.0019(13)
C24 0.047(2) 0.0213(17) 0.101(3) 0.0145(19) 0.039(2) 0.0090(16)
C25 0.0407(19) 0.0369(19) 0.0307(17) -0.0025(14) 0.0113(15) -0.0097(15)
C26 0.0290(16) 0.0359(17) 0.0230(15) 0.0081(13) 0.0106(12) 0.0132(13)
C27 0.061(2) 0.061(2) 0.0359(19) 0.0216(18) 0.0195(18) 0.024(2)
C28 0.055(2) 0.075(3) 0.038(2) 0.0118(19) 0.0206(18) 0.037(2)
C29 0.062(3) 0.056(2) 0.0333(19) -0.0071(18) 0.0218(18) -0.007(2)
C30 0.0242(14) 0.0206(13) 0.0199(13) 0.0047(11) 0.0063(11) 0.0090(11)
C31 0.0317(16) 0.0203(14) 0.0208(14) 0.0045(11) 0.0067(12) 0.0085(12)
C32 0.0379(17) 0.0205(14) 0.0352(17) 0.0089(13) 0.0135(14) 0.0141(13)
C33 0.0393(18) 0.0309(16) 0.0391(18) 0.0174(14) 0.0211(15) 0.0216(14)
C34 0.0285(15) 0.0281(15) 0.0324(16) 0.0122(13) 0.0145(13) 0.0145(13)
C35 0.0217(14) 0.0200(13) 0.0207(13) 0.0056(11) 0.0057(11) 0.0094(11)
C36 0.0375(17) 0.0177(14) 0.0335(16) 0.0063(12) 0.0130(14) 0.0055(13)
C37 0.0307(18) 0.0286(18) 0.084(3) 0.0181(19) 0.0184(19) 0.0019(15)
C38 0.089(3) 0.0299(19) 0.046(2) 0.0122(17) 0.034(2) 0.0026(19)
C39 0.053(2) 0.0189(15) 0.048(2) 0.0080(14) 0.0177(17) 0.0071(15)
C40 0.0488(19) 0.0384(18) 0.071(2) 0.0231(17) 0.0365(18) 0.0301(16)
C41 0.127(7) 0.052(4) 0.166(10) 0.048(5) 0.113(7) 0.067(4)
C42 0.052(4) 0.067(5) 0.049(3) 0.009(3) 0.025(3) 0.038(4)
C43 0.049(4) 0.112(7) 0.060(5) 0.005(5) 0.009(4) 0.050(4)
C41X 0.074(8) 0.081(10) 0.087(5) -0.022(6) 0.030(6) 0.038(7)
C42X 0.039(5) 0.050(5) 0.070(8) 0.022(4) 0.031(5) 0.030(3)
C43X 0.090(9) 0.106(10) 0.181(12) 0.111(10) 0.094(9) 0.086(8)

loop_
_atom_type_symbol
_atom_type_description
_atom_type_scat_dispersion_real
_atom_type_scat_dispersion_imag
_atom_type_scat_source
C C 0.0033 0.0016 'International Tables Vol C Tables 4.2.6.8 and 6.1.1.4'
H H 0.0000 0.0000 'International Tables Vol C Tables 4.2.6.8 and 6.1.1.4'
O O 0.0106 0.0060 'International Tables Vol C Tables 4.2.6.8 and 6.1.1.4'
V V 0.3005 0.5294 'International Tables Vol C Tables 4.2.6.8 and 6.1.1.4'

loop_
_geom_angle_atom_site_label_1
_geom_angle_atom_site_label_2
_geom_angle_atom_site_label_3
_geom_angle
_geom_angle_site_symmetry_3
O1 V1 O3 107.19(10) .
O1 V1 O2 105.37(10) .
O3 V1 O2 110.23(8) .
O1 V1 O4 112.37(10) 2_666
O3 V1 O4 108.69(9) 2_666
O2 V1 O4 112.82(8) 2_666
C2 O2 V1 131.29(16) .
C16 O3 V1 128.92(17) .
C30 O4 V1 129.85(16) 2_666
C21 C1 C35 114.6(2) .
C21 C1 C7 110.2(2) .
C35 C1 C7 111.8(2) .
O2 C2 C7 116.7(2) .
O2 C2 C3 120.9(2) .
C7 C2 C3 122.3(2) .
C4 C3 C2 115.5(2) .
C4 C3 C8 120.5(2) .
C2 C3 C8 124.0(2) .
C3 C4 C5 124.4(3) .
C6 C5 C4 117.7(2) .
C6 C5 C12 123.7(2) .
C4 C5 C12 118.6(2) .
C5 C6 C7 121.5(2) .
C6 C7 C2 118.6(2) .
C6 C7 C1 120.4(2) .
C2 C7 C1 121.1(2) .
C9 C8 C11 109.5(3) .
C9 C8 C10 107.9(3) .
C11 C8 C10 106.5(3) .
C9 C8 C3 111.3(2) .
C11 C8 C3 110.0(2) .
C10 C8 C3 111.4(2) .
C5 C12 C13 108.4(2) .
C5 C12 C14 110.6(2) .
C13 C12 C14 108.7(3) .
C5 C12 C15 111.5(2) .
C13 C12 C15 109.5(2) .
C14 C12 C15 108.1(2) .
O3 C16 C21 117.4(2) .
O3 C16 C17 120.0(2) .
C21 C16 C17 122.6(2) .
C18 C17 C16 115.9(2) .
C18 C17 C22 121.4(2) .
C16 C17 C22 122.6(2) .
C17 C18 C19 123.8(3) .
C20 C19 C18 117.4(2) .
C20 C19 C26 122.4(2) .
C18 C19 C26 120.2(2) .
C19 C20 C21 122.3(2) .
C16 C21 C20 117.7(2) .
C16 C21 C1 120.7(2) .
C20 C21 C1 121.6(2) .
C25 C22 C23 106.8(3) .
C25 C22 C24 110.8(3) .
C23 C22 C24 106.5(3) .
C25 C22 C17 112.0(2) .
C23 C22 C17 111.6(2) .
C24 C22 C17 109.0(2) .
C29 C26 C28 110.3(3) .
C29 C26 C19 112.5(3) .
C28 C26 C19 109.2(2) .
C29 C26 C27 106.9(3) .
C28 C26 C27 108.3(3) .
C19 C26 C27 109.6(2) .
O4 C30 C35 116.7(2) .
O4 C30 C31 120.9(2) .
C35 C30 C31 122.4(2) .
C32 C31 C30 115.5(3) .
C32 C31 C36 121.3(2) .
C30 C31 C36 123.1(3) .
C33 C32 C31 123.7(3) .
C32 C33 C34 117.6(3) .
C32 C33 C40 122.4(3) .
C34 C33 C40 120.0(3) .
C35 C34 C33 121.7(3) .
C34 C35 C30 117.2(2) .
C34 C35 C1 123.1(2) .
C30 C35 C1 119.7(2) .
C37 C36 C39 107.5(3) .
C37 C36 C38 110.3(3) .
C39 C36 C38 106.6(3) .
C37 C36 C31 108.9(2) .
C39 C36 C31 111.5(2) .
C38 C36 C31 112.0(2) .
C41X C40 C43 128.7(8) .
C41X C40 C41 67.1(8) .
C43 C40 C41 115.5(6) .
C41X C40 C33 114.4(6) .
C43 C40 C33 111.0(5) .
C41 C40 C33 112.0(4) .
C41X C40 C43X 115.0(8) .
C33 C40 C43X 106.7(5) .
C41X C40 C42X 112.1(8) .
C33 C40 C42X 109.3(6) .
C43X C40 C42X 98.0(7) .
C43 C40 C42 108.1(6) .
C41 C40 C42 102.0(5) .
C33 C40 C42 107.4(3) .

loop_
_geom_bond_atom_site_label_1
_geom_bond_atom_site_label_2
_geom_bond_distance
_geom_bond_site_symmetry_2
V1 O1 1.585(2) .
V1 O3 1.7774(19) .
V1 O2 1.7828(19) .
V1 O4 1.7877(18) 2_666
O2 C2 1.381(3) .
O3 C16 1.382(3) .
O4 C30 1.385(3) .
O4 V1 1.7877(18) 2_666
C1 C21 1.528(4) .
C1 C35 1.537(3) .
C1 C7 1.539(4) .
C2 C7 1.404(4) .
C2 C3 1.413(4) .
C3 C4 1.386(4) .
C3 C8 1.545(4) .
C4 C5 1.403(4) .
C5 C6 1.381(4) .
C5 C12 1.529(4) .
C6 C7 1.395(3) .
C8 C9 1.522(4) .
C8 C11 1.529(4) .
C8 C10 1.530(4) .
C12 C13 1.532(4) .
C12 C14 1.533(4) .
C12 C15 1.539(4) .
C16 C21 1.400(4) .
C16 C17 1.410(4) .
C17 C18 1.395(4) .
C17 C22 1.545(4) .
C18 C19 1.401(4) .
C19 C20 1.383(4) .
C19 C26 1.545(4) .
C20 C21 1.400(4) .
C22 C25 1.530(4) .
C22 C23 1.533(4) .
C22 C24 1.537(4) .
C26 C29 1.513(4) .
C26 C28 1.519(4) .
C26 C27 1.548(5) .
C30 C35 1.399(4) .
C30 C31 1.407(4) .
C31 C32 1.397(4) .
C31 C36 1.540(4) .
C32 C33 1.379(4) .
C33 C34 1.398(4) .
C33 C40 1.544(4) .
C34 C35 1.394(4) .
C36 C37 1.533(5) .
C36 C39 1.536(4) .
C36 C38 1.538(4) .
C40 C41X 1.406(10) .
C40 C43 1.438(9) .
C40 C41 1.534(7) .
C40 C43X 1.588(9) .
C40 C42X 1.602(11) .
C40 C42 1.611(7) .

loop_
_geom_torsion_atom_site_label_1
_geom_torsion_atom_site_label_2
_geom_torsion_atom_site_label_3
_geom_torsion_atom_site_label_4
_geom_torsion
_geom_torsion_site_symmetry_1
O1 V1 O2 C2 46.7(2) .
O3 V1 O2 C2 -68.6(2) .
O4 V1 O2 C2 169.7(2) 2_666
O1 V1 O3 C16 -45.6(2) .
O2 V1 O3 C16 68.6(2) .
O4 V1 O3 C16 -167.3(2) 2_666
V1 O2 C2 C7 71.6(3) .
V1 O2 C2 C3 -112.2(3) .
O2 C2 C3 C4 -179.3(2) .
C7 C2 C3 C4 -3.3(4) .
O2 C2 C3 C8 0.3(4) .
C7 C2 C3 C8 176.3(2) .
C2 C3 C4 C5 1.6(4) .
C8 C3 C4 C5 -178.1(3) .
C3 C4 C5 C6 0.4(4) .
C3 C4 C5 C12 178.9(3) .
C4 C5 C6 C7 -0.8(4) .
C12 C5 C6 C7 -179.1(2) .
C5 C6 C7 C2 -0.9(4) .
C5 C6 C7 C1 179.7(2) .
O2 C2 C7 C6 179.2(2) .
C3 C2 C7 C6 3.1(4) .
O2 C2 C7 C1 -1.4(3) .
C3 C2 C7 C1 -177.5(2) .
C21 C1 C7 C6 83.1(3) .
C35 C1 C7 C6 -45.6(3) .
C21 C1 C7 C2 -96.3(3) .
C35 C1 C7 C2 135.1(2) .
C4 C3 C8 C9 -117.4(3) .
C2 C3 C8 C9 63.0(4) .
C4 C3 C8 C11 121.0(3) .
C2 C3 C8 C11 -58.6(4) .
C4 C3 C8 C10 3.0(4) .
C2 C3 C8 C10 -176.5(3) .
C6 C5 C12 C13 109.0(3) .
C4 C5 C12 C13 -69.4(3) .
C6 C5 C12 C14 -131.9(3) .
C4 C5 C12 C14 49.8(3) .
C6 C5 C12 C15 -11.6(4) .
C4 C5 C12 C15 170.1(3) .
V1 O3 C16 C21 -68.8(3) .
V1 O3 C16 C17 111.1(3) .
O3 C16 C17 C18 -175.8(2) .
C21 C16 C17 C18 4.2(4) .
O3 C16 C17 C22 2.7(4) .
C21 C16 C17 C22 -177.3(3) .
C16 C17 C18 C19 0.5(4) .
C22 C17 C18 C19 -178.0(3) .
C17 C18 C19 C20 -3.0(4) .
C17 C18 C19 C26 178.3(3) .
C18 C19 C20 C21 1.0(4) .
C26 C19 C20 C21 179.6(2) .
O3 C16 C21 C20 173.9(2) .
C17 C16 C21 C20 -6.1(4) .
O3 C16 C21 C1 -6.0(4) .
C17 C16 C21 C1 174.1(2) .
C19 C20 C21 C16 3.4(4) .
C19 C20 C21 C1 -176.8(2) .
C35 C1 C21 C16 -129.0(3) .
C7 C1 C21 C16 103.9(3) .
C35 C1 C21 C20 51.1(3) .
C7 C1 C21 C20 -76.0(3) .
C18 C17 C22 C25 -132.3(3) .
C16 C17 C22 C25 49.2(4) .
C18 C17 C22 C23 -12.6(4) .
C16 C17 C22 C23 168.9(3) .
C18 C17 C22 C24 104.7(3) .
C16 C17 C22 C24 -73.7(4) .
C20 C19 C26 C29 8.4(4) .
C18 C19 C26 C29 -173.0(3) .
C20 C19 C26 C28 -114.4(3) .
C18 C19 C26 C28 64.2(4) .
C20 C19 C26 C27 127.2(3) .
C18 C19 C26 C27 -54.2(3) .
V1 O4 C30 C35 -77.4(3) 2_666
V1 O4 C30 C31 102.8(3) 2_666
O4 C30 C31 C32 -167.2(2) .
C35 C30 C31 C32 13.0(4) .
O4 C30 C31 C36 16.7(4) .
C35 C30 C31 C36 -163.0(3) .
C30 C31 C32 C33 -1.3(4) .
C36 C31 C32 C33 174.9(3) .
C31 C32 C33 C34 -8.1(5) .
C31 C32 C33 C40 173.7(3) .
C32 C33 C34 C35 6.4(4) .
C40 C33 C34 C35 -175.3(3) .
C33 C34 C35 C30 4.4(4) .
C33 C34 C35 C1 -177.2(3) .
O4 C30 C35 C34 165.6(2) .
C31 C30 C35 C34 -14.6(4) .
O4 C30 C35 C1 -12.8(4) .
C31 C30 C35 C1 166.9(2) .
C21 C1 C35 C34 5.9(4) .
C7 C1 C35 C34 132.2(3) .
C21 C1 C35 C30 -175.8(2) .
C7 C1 C35 C30 -49.5(3) .
C32 C31 C36 C37 -127.2(3) .
C30 C31 C36 C37 48.6(4) .
C32 C31 C36 C39 -8.8(4) .
C30 C31 C36 C39 167.1(3) .
C32 C31 C36 C38 110.6(3) .
C30 C31 C36 C38 -73.6(4) .
C32 C33 C40 C41X 83.1(10) .
C34 C33 C40 C41X -95.1(10) .
C32 C33 C40 C43 -121.5(6) .
C34 C33 C40 C43 60.3(7) .
C32 C33 C40 C41 9.2(7) .
C34 C33 C40 C41 -168.9(6) .
C32 C33 C40 C43X -45.2(8) .
C34 C33 C40 C43X 136.6(8) .
C32 C33 C40 C42X -150.2(6) .
C34 C33 C40 C42X 31.6(7) .
C32 C33 C40 C42 120.5(5) .
C34 C33 C40 C42 -57.7(5) .
